data_2223313
loop_
_publ_author_name
'Gowda, B. Thimme'
'Foro, Sabine'
'Nirmala, P. G.'
'Fuess, Hartmut'

_publ_section_title
;
 <i>N</i>-(3,5-Dichlorophenyl)-4-methylbenzenesulfonamide
;
_journal_coeditor_code BV2124
_journal_issue 10
_journal_name_full 'Acta Crystallographica Section E'
_journal_page_first o2334
_journal_paper_doi 10.1107/S1600536809034801
_journal_volume 65
_journal_year 2009
_chemical_formula_iupac 'C13 H11 Cl2 N O2 S'
_chemical_formula_moiety 'C13 H11 Cl2 N O2 S'
_chemical_formula_sum 'C13 H11 Cl2 N O2 S'
_chemical_formula_weight 316.19
_chemical_name_systematic
;
<i>N</i>-(3,5-Dichlorophenyl)-4-methylbenzenesulfonamide
;
_space_group_IT_number 14
_symmetry_cell_setting monoclinic
_symmetry_space_group_name_Hall '-P 2yn'
_symmetry_space_group_name_H-M 'P 1 21/n 1'
_atom_sites_solution_hydrogens geom
_atom_sites_solution_primary direct
_atom_sites_solution_secondary difmap
_audit_creation_method SHELXL-97
_cell_angle_alpha 90.00
_cell_angle_beta 91.801(8)
_cell_angle_gamma 90.00
_cell_formula_units_Z 4
_cell_length_a 6.7388(8)
_cell_length_b 8.9627(8)
_cell_length_c 22.944(2)
_cell_measurement_reflns_used 25
_cell_measurement_temperature 299(2)
_cell_measurement_theta_max 18.24
_cell_measurement_theta_min 3.86
_cell_volume 1385.1(2)
_computing_cell_refinement 'CAD-4-PC (Enraf--Nonius, 1996)'
_computing_data_collection 'CAD-4-PC (Enraf--Nonius, 1996)'
_computing_data_reduction 'REDU4 (Stoe & Cie, 1987)'
_computing_molecular_graphics 'PLATON (Spek, 2009)'
_computing_publication_material 'SHELXL97 (Sheldrick, 2008)'
_computing_structure_refinement 'SHELXL97 (Sheldrick, 2008)'
_computing_structure_solution 'SHELXS97 (Sheldrick, 2008)'
_diffrn_ambient_temperature 299(2)
_diffrn_measured_fraction_theta_full 0.983
_diffrn_measured_fraction_theta_max 0.983
_diffrn_measurement_device_type 'Enraf--Nonius CAD-4'
_diffrn_measurement_method \w/2\q
_diffrn_radiation_monochromator graphite
_diffrn_radiation_source 'fine-focus sealed tube'
_diffrn_radiation_type CuK\a
_diffrn_radiation_wavelength 1.54180
_diffrn_reflns_av_R_equivalents 0.1035
_diffrn_reflns_av_sigmaI/netI 0.0696
_diffrn_reflns_limit_h_max 2
_diffrn_reflns_limit_h_min -7
_diffrn_reflns_limit_k_max 0
_diffrn_reflns_limit_k_min -10
_diffrn_reflns_limit_l_max 27
_diffrn_reflns_limit_l_min -27
_diffrn_reflns_number 3363
_diffrn_reflns_theta_full 66.94
_diffrn_reflns_theta_max 66.94
_diffrn_reflns_theta_min 3.85
_diffrn_standards_decay_% 1.0
_diffrn_standards_interval_time 120
_diffrn_standards_number 3
_exptl_absorpt_coefficient_mu 5.605
_exptl_absorpt_correction_T_max 0.4817
_exptl_absorpt_correction_T_min 0.1396
_exptl_absorpt_correction_type psi-scan
_exptl_absorpt_process_details '(North <i>et al.</i>,  1968)'
_exptl_crystal_colour colourless
_exptl_crystal_density_diffrn 1.516
_exptl_crystal_density_method 'not measured'
_exptl_crystal_description prism
_exptl_crystal_F_000 648
_exptl_crystal_size_max 0.42
_exptl_crystal_size_mid 0.35
_exptl_crystal_size_min 0.13
_refine_diff_density_max 0.477
_refine_diff_density_min -0.641
_refine_ls_extinction_method none
_refine_ls_goodness_of_fit_ref 1.105
_refine_ls_hydrogen_treatment mixed
_refine_ls_matrix_type full
_refine_ls_number_parameters 176
_refine_ls_number_reflns 2424
_refine_ls_number_restraints 0
_refine_ls_restrained_S_all 1.105
_refine_ls_R_factor_all 0.0758
_refine_ls_R_factor_gt 0.0564
_refine_ls_shift/su_max 0.011
_refine_ls_shift/su_mean 0.000
_refine_ls_structure_factor_coef Fsqd
_refine_ls_weighting_details 'calc w=1/[\s^2^(Fo^2^)+(0.1586P)^2^+1.125P] where P=(Fo^2^+2Fc^2^)/3'
_refine_ls_weighting_scheme calc
_refine_ls_wR_factor_gt 0.1781
_refine_ls_wR_factor_ref 0.2361
_reflns_number_gt 2049
_reflns_number_total 2424
_reflns_threshold_expression I>2\s(I)
_cod_data_source_file bv2124.cif
_cod_data_source_block I
_cod_original_sg_symbol_H-M 'P 21/n'
_cod_database_code 2223313
_cod_database_fobs_code 2223313

loop_
_symmetry_equiv_pos_as_xyz
'x, y, z'
'-x+1/2, y+1/2, -z+1/2'
'-x, -y, -z'
'x-1/2, -y-1/2, z-1/2'

loop_
_atom_site_type_symbol
_atom_site_label
_atom_site_fract_x
_atom_site_fract_y
_atom_site_fract_z
_atom_site_U_iso_or_equiv
_atom_site_adp_type
_atom_site_calc_flag
_atom_site_refinement_flags
_atom_site_occupancy
_atom_site_disorder_assembly
_atom_site_disorder_group
C C1 0.6639(6) 0.0125(4) 0.60350(17) 0.0403(9) Uani d . 1 . .
C C2 0.4841(6) 0.0772(5) 0.61451(17) 0.0442(9) Uani d . 1 . .
H H2 0.4215 0.1394 0.5872 0.053 Uiso calc R 1 . .
C C3 0.3986(6) 0.0473(5) 0.66742(18) 0.0441(9) Uani d . 1 . .
C C4 0.4832(7) -0.0443(5) 0.70890(18) 0.0470(10) Uani d . 1 . .
H H4 0.4223 -0.0636 0.7439 0.056 Uiso calc R 1 . .
C C5 0.6627(7) -0.1064(5) 0.69595(19) 0.0496(10) Uani d . 1 . .
C C6 0.7556(7) -0.0807(5) 0.64425(18) 0.0454(9) Uani d . 1 . .
H H6 0.8771 -0.1249 0.6369 0.054 Uiso calc R 1 . .
C C7 0.9133(6) 0.3137(4) 0.54905(17) 0.0393(9) Uani d . 1 . .
C C8 1.1092(6) 0.3369(5) 0.53436(18) 0.0430(9) Uani d . 1 . .
H H8 1.1630 0.2845 0.5036 0.052 Uiso calc R 1 . .
C C9 1.2229(7) 0.4380(5) 0.56558(19) 0.0495(10) Uani d . 1 . .
H H9 1.3544 0.4532 0.5560 0.059 Uiso calc R 1 . .
C C10 1.1436(8) 0.5185(5) 0.6117(2) 0.0522(11) Uani d . 1 . .
C C11 0.9505(8) 0.4940(6) 0.62479(19) 0.0547(11) Uani d . 1 . .
H H11 0.8965 0.5466 0.6554 0.066 Uiso calc R 1 . .
C C12 0.8329(7) 0.3936(5) 0.59400(18) 0.0476(10) Uani d . 1 . .
H H12 0.7010 0.3799 0.6034 0.057 Uiso calc R 1 . .
C C13 1.2739(10) 0.6246(7) 0.6464(2) 0.0714(15) Uani d . 1 . .
H H13A 1.2902 0.7152 0.6248 0.086 Uiso calc R 1 . .
H H13B 1.4014 0.5795 0.6540 0.086 Uiso calc R 1 . .
H H13C 1.2133 0.6468 0.6827 0.086 Uiso calc R 1 . .
N N1 0.7620(6) 0.0309(4) 0.55009(16) 0.0467(9) Uani d . 1 . .
H H1N 0.872(8) -0.020(6) 0.549(2) 0.056 Uiso d . 1 . .
O O1 0.8754(5) 0.1373(3) 0.46032(12) 0.0478(8) Uani d . 1 . .
O O2 0.5716(4) 0.2390(4) 0.50360(13) 0.0490(7) Uani d . 1 . .
Cl Cl1 0.17240(18) 0.13146(17) 0.68157(5) 0.0653(5) Uani d . 1 . .
Cl Cl2 0.7786(3) -0.22328(19) 0.74746(6) 0.0826(6) Uani d . 1 . .
S S1 0.76828(14) 0.18214(11) 0.51047(4) 0.0392(4) Uani d . 1 . .

loop_
_atom_site_aniso_label
_atom_site_aniso_U_11
_atom_site_aniso_U_22
_atom_site_aniso_U_33
_atom_site_aniso_U_12
_atom_site_aniso_U_13
_atom_site_aniso_U_23
C1 0.049(2) 0.0334(18) 0.039(2) -0.0094(16) 0.0126(16) -0.0055(15)
C2 0.051(2) 0.042(2) 0.040(2) -0.0025(17) 0.0062(17) 0.0030(17)
C3 0.044(2) 0.045(2) 0.044(2) 0.0012(16) 0.0111(17) -0.0025(18)
C4 0.061(3) 0.042(2) 0.038(2) -0.0064(18) 0.0116(18) -0.0019(17)
C5 0.067(3) 0.039(2) 0.044(2) 0.0051(19) 0.0065(19) 0.0027(18)
C6 0.053(2) 0.041(2) 0.043(2) 0.0065(17) 0.0083(17) -0.0036(17)
C7 0.046(2) 0.039(2) 0.0330(18) 0.0042(16) 0.0065(15) 0.0040(15)
C8 0.048(2) 0.041(2) 0.040(2) 0.0033(17) 0.0104(17) 0.0008(17)
C9 0.052(3) 0.047(2) 0.049(2) -0.0016(18) 0.0036(19) 0.0065(19)
C10 0.072(3) 0.040(2) 0.045(2) -0.001(2) -0.003(2) 0.0070(19)
C11 0.078(3) 0.050(2) 0.037(2) 0.006(2) 0.008(2) -0.0056(18)
C12 0.055(3) 0.046(2) 0.042(2) 0.0047(18) 0.0138(18) -0.0040(18)
C13 0.089(4) 0.068(3) 0.056(3) -0.008(3) -0.014(3) -0.004(3)
N1 0.055(2) 0.0387(18) 0.047(2) 0.0038(15) 0.0219(17) 0.0029(15)
O1 0.0598(18) 0.0507(17) 0.0337(14) 0.0098(13) 0.0148(12) -0.0022(12)
O2 0.0481(17) 0.0543(18) 0.0446(16) 0.0038(13) 0.0051(12) 0.0002(14)
Cl1 0.0525(7) 0.0842(9) 0.0604(7) 0.0132(6) 0.0205(5) 0.0067(6)
Cl2 0.1076(12) 0.0872(10) 0.0542(8) 0.0448(9) 0.0193(7) 0.0235(7)
S1 0.0456(6) 0.0388(6) 0.0338(6) 0.0031(4) 0.0110(4) -0.0010(4)

loop_
_atom_type_symbol
_atom_type_description
_atom_type_scat_dispersion_real
_atom_type_scat_dispersion_imag
_atom_type_scat_source
C C 0.0181 0.0091 'International Tables Vol C Tables 4.2.6.8 and 6.1.1.4'
H H 0.0000 0.0000 'International Tables Vol C Tables 4.2.6.8 and 6.1.1.4'
N N 0.0311 0.0180 'International Tables Vol C Tables 4.2.6.8 and 6.1.1.4'
O O 0.0492 0.0322 'International Tables Vol C Tables 4.2.6.8 and 6.1.1.4'
Cl Cl 0.3639 0.7018 'International Tables Vol C Tables 4.2.6.8 and 6.1.1.4'
S S 0.3331 0.5567 'International Tables Vol C Tables 4.2.6.8 and 6.1.1.4'

loop_
_geom_angle_atom_site_label_1
_geom_angle_atom_site_label_2
_geom_angle_atom_site_label_3
_geom_angle_site_symmetry_1
_geom_angle_site_symmetry_3
_geom_angle
_geom_angle_publ_flag
C2 C1 C6 . . 120.5(4) ?
C2 C1 N1 . . 123.1(4) ?
C6 C1 N1 . . 116.3(4) ?
C1 C2 C3 . . 118.2(4) ?
C1 C2 H2 . . 120.9 ?
C3 C2 H2 . . 120.9 ?
C4 C3 C2 . . 123.3(4) ?
C4 C3 Cl1 . . 118.6(3) ?
C2 C3 Cl1 . . 118.1(3) ?
C3 C4 C5 . . 116.3(4) ?
C3 C4 H4 . . 121.8 ?
C5 C4 H4 . . 121.8 ?
C4 C5 C6 . . 123.1(4) ?
C4 C5 Cl2 . . 118.4(3) ?
C6 C5 Cl2 . . 118.5(3) ?
C5 C6 C1 . . 118.5(4) ?
C5 C6 H6 . . 120.7 ?
C1 C6 H6 . . 120.7 ?
C12 C7 C8 . . 120.1(4) ?
C12 C7 S1 . . 120.0(3) ?
C8 C7 S1 . . 119.8(3) ?
C9 C8 C7 . . 119.4(4) ?
C9 C8 H8 . . 120.3 ?
C7 C8 H8 . . 120.3 ?
C8 C9 C10 . . 120.9(4) ?
C8 C9 H9 . . 119.5 ?
C10 C9 H9 . . 119.5 ?
C11 C10 C9 . . 118.3(4) ?
C11 C10 C13 . . 122.0(5) ?
C9 C10 C13 . . 119.7(5) ?
C10 C11 C12 . . 121.9(4) ?
C10 C11 H11 . . 119.0 ?
C12 C11 H11 . . 119.0 ?
C11 C12 C7 . . 119.3(4) ?
C11 C12 H12 . . 120.4 ?
C7 C12 H12 . . 120.4 ?
C10 C13 H13A . . 109.5 ?
C10 C13 H13B . . 109.5 ?
H13A C13 H13B . . 109.5 ?
C10 C13 H13C . . 109.5 ?
H13A C13 H13C . . 109.5 ?
H13B C13 H13C . . 109.5 ?
C1 N1 S1 . . 126.7(3) ?
C1 N1 H1N . . 113(4) ?
S1 N1 H1N . . 112(4) ?
O2 S1 O1 . . 120.10(18) ?
O2 S1 N1 . . 108.55(19) ?
O1 S1 N1 . . 103.68(17) ?
O2 S1 C7 . . 108.50(19) ?
O1 S1 C7 . . 107.86(19) ?
N1 S1 C7 . . 107.5(2) ?

loop_
_geom_bond_atom_site_label_1
_geom_bond_atom_site_label_2
_geom_bond_site_symmetry_2
_geom_bond_distance
_geom_bond_publ_flag
C1 C2 . 1.374(6) ?
C1 C6 . 1.384(6) ?
C1 N1 . 1.420(5) ?
C2 C3 . 1.387(5) ?
C2 H2 . 0.9300 ?
C3 C4 . 1.368(6) ?
C3 Cl1 . 1.740(4) ?
C4 C5 . 1.373(6) ?
C4 H4 . 0.9300 ?
C5 C6 . 1.378(6) ?
C5 Cl2 . 1.746(5) ?
C6 H6 . 0.9300 ?
C7 C12 . 1.380(6) ?
C7 C8 . 1.389(6) ?
C7 S1 . 1.753(4) ?
C8 C9 . 1.374(6) ?
C8 H8 . 0.9300 ?
C9 C10 . 1.399(7) ?
C9 H9 . 0.9300 ?
C10 C11 . 1.362(7) ?
C10 C13 . 1.506(7) ?
C11 C12 . 1.379(7) ?
C11 H11 . 0.9300 ?
C12 H12 . 0.9300 ?
C13 H13A . 0.9600 ?
C13 H13B . 0.9600 ?
C13 H13C . 0.9600 ?
N1 S1 . 1.633(4) ?
N1 H1N . 0.87(5) ?
O1 S1 . 1.435(3) ?
O2 S1 . 1.424(3) ?

loop_
_geom_hbond_atom_site_label_D
_geom_hbond_atom_site_label_H
_geom_hbond_atom_site_label_A
_geom_hbond_site_symmetry_A
_geom_hbond_distance_DH
_geom_hbond_distance_HA
_geom_hbond_distance_DA
_geom_hbond_angle_DHA
N1 H1N O1 3_756 0.87(5) 2.02(6) 2.888(5) 176(5)

loop_
_geom_torsion_atom_site_label_1
_geom_torsion_atom_site_label_2
_geom_torsion_atom_site_label_3
_geom_torsion_atom_site_label_4
_geom_torsion_site_symmetry_1
_geom_torsion_site_symmetry_2
_geom_torsion_site_symmetry_3
_geom_torsion_site_symmetry_4
_geom_torsion
_geom_torsion_publ_flag
C6 C1 C2 C3 . . . . 0.3(6) ?
N1 C1 C2 C3 . . . . 177.7(4) ?
C1 C2 C3 C4 . . . . -0.6(7) ?
C1 C2 C3 Cl1 . . . . 179.2(3) ?
C2 C3 C4 C5 . . . . 0.6(7) ?
Cl1 C3 C4 C5 . . . . -179.1(3) ?
C3 C4 C5 C6 . . . . -0.4(7) ?
C3 C4 C5 Cl2 . . . . 179.6(3) ?
C4 C5 C6 C1 . . . . 0.2(7) ?
Cl2 C5 C6 C1 . . . . -179.8(3) ?
C2 C1 C6 C5 . . . . -0.2(6) ?
N1 C1 C6 C5 . . . . -177.7(4) ?
C12 C7 C8 C9 . . . . 1.1(6) ?
S1 C7 C8 C9 . . . . -178.7(3) ?
C7 C8 C9 C10 . . . . -0.4(6) ?
C8 C9 C10 C11 . . . . 0.0(7) ?
C8 C9 C10 C13 . . . . 177.9(4) ?
C9 C10 C11 C12 . . . . -0.2(7) ?
C13 C10 C11 C12 . . . . -178.1(5) ?
C10 C11 C12 C7 . . . . 0.9(7) ?
C8 C7 C12 C11 . . . . -1.4(6) ?
S1 C7 C12 C11 . . . . 178.5(3) ?
C2 C1 N1 S1 . . . . 37.0(6) ?
C6 C1 N1 S1 . . . . -145.5(4) ?
C1 N1 S1 O2 . . . . -47.9(4) ?
C1 N1 S1 O1 . . . . -176.6(4) ?
C1 N1 S1 C7 . . . . 69.3(4) ?
C12 C7 S1 O2 . . . . 37.9(4) ?
C8 C7 S1 O2 . . . . -142.2(3) ?
C12 C7 S1 O1 . . . . 169.5(3) ?
C8 C7 S1 O1 . . . . -10.7(4) ?
C12 C7 S1 N1 . . . . -79.3(4) ?
C8 C7 S1 N1 . . . . 100.6(3) ?

loop_
_cod_related_entry_id
_cod_related_entry_database
_cod_related_entry_code
1 ChemSpider 2914258
